data_2233975
loop_
_publ_author_name
'Finze, Maik'
'Reiss, Guido J.'

_publ_section_title
;
 Trimethylsulfonium
 1-amino-6-fluoro-2,3,4,5,7,8,9,10,11,12-decaiodo-1-carba-<i>closo</i>-dodecaborate
;
_journal_coeditor_code RU2027
_journal_issue 3
_journal_name_full 'Acta Crystallographica Section E'
_journal_page_first o640
_journal_paper_doi 10.1107/S1600536812004424
_journal_volume 68
_journal_year 2012
_chemical_formula_moiety 'C3 H9 S +, C H2 B11 F I10 N -'
_chemical_formula_sum 'C4 H11 B11 F I10 N S'
_chemical_formula_weight 1512.11
_chemical_name_systematic
;
Trimethylsulfonium 1-amino-6-fluoro-2,3,4,5,7,8,9,10,11,12-decaiodo-
1-carba-<i>closo</i>-dodecaborate
;
_space_group_IT_number 14
_symmetry_cell_setting monoclinic
_symmetry_space_group_name_Hall '-P 2yn'
_symmetry_space_group_name_H-M 'P 1 21/n 1'
_atom_sites_solution_hydrogens geom
_atom_sites_solution_primary direct
_atom_sites_solution_secondary difmap
_audit_creation_method SHELXL-97
_cell_angle_alpha 90.00
_cell_angle_beta 93.1750(10)
_cell_angle_gamma 90.00
_cell_formula_units_Z 4
_cell_length_a 10.06720(10)
_cell_length_b 16.7057(2)
_cell_length_c 17.5574(2)
_cell_measurement_reflns_used 35017
_cell_measurement_temperature 100.0(10)
_cell_measurement_theta_max 34.0145
_cell_measurement_theta_min 2.9922
_cell_volume 2948.26(6)
_computing_cell_refinement 'CrysAlis PRO (Oxford Diffraction, 2009)'
_computing_data_collection 'CrysAlis PRO (Oxford Diffraction, 2009)'
_computing_data_reduction 'CrysAlis PRO (Oxford Diffraction, 2009)'
_computing_molecular_graphics 'DIAMOND (Brandenburg, 2011)'
_computing_publication_material 'publCIF (Westrip, 2010)'
_computing_structure_refinement 'SHELXL97 (Sheldrick, 2008)'
_computing_structure_solution 'SHELXS97 (Sheldrick, 2008)'
_diffrn_ambient_temperature 100.0(10)
_diffrn_detector_area_resol_mean 16.2711
_diffrn_measured_fraction_theta_full 0.998
_diffrn_measured_fraction_theta_max 0.998
_diffrn_measurement_device_type 'Oxford Diffraction Xcalibur Eos'
_diffrn_measurement_method \w
_diffrn_radiation_monochromator 'Equatorial mounted graphite monochromator'
_diffrn_radiation_source 'fine-focus sealed tube'
_diffrn_radiation_type MoK\a
_diffrn_radiation_wavelength 0.71073
_diffrn_reflns_av_R_equivalents 0.0290
_diffrn_reflns_av_sigmaI/netI 0.0157
_diffrn_reflns_limit_h_max 12
_diffrn_reflns_limit_h_min -12
_diffrn_reflns_limit_k_max 20
_diffrn_reflns_limit_k_min -20
_diffrn_reflns_limit_l_max 21
_diffrn_reflns_limit_l_min -21
_diffrn_reflns_number 30584
_diffrn_reflns_theta_full 25.50
_diffrn_reflns_theta_max 25.50
_diffrn_reflns_theta_min 3.17
_diffrn_standards_decay_% 0
_exptl_absorpt_coefficient_mu 10.586
_exptl_absorpt_correction_T_max 0.204
_exptl_absorpt_correction_T_min 0.040
_exptl_absorpt_correction_type analytical
_exptl_absorpt_process_details
;
[CrysAlis PRO (Oxford Diffraction, 2009),
based on expressions derived by Clark & Reid (1995)]
;
_exptl_crystal_colour colourless
_exptl_crystal_density_diffrn 3.407
_exptl_crystal_density_method 'not measured'
_exptl_crystal_description block
_exptl_crystal_F_000 2608
_exptl_crystal_size_max 0.7883
_exptl_crystal_size_mid 0.2756
_exptl_crystal_size_min 0.2016
_refine_diff_density_max 1.059
_refine_diff_density_min -0.613
_refine_ls_extinction_coef 0.000548(19)
_refine_ls_extinction_expression Fc^*^=kFc[1+0.001xFc^2^\l^3^/sin(2\q)]^-1/4^
_refine_ls_extinction_method 'SHELXL97 (Sheldrick, 2008)'
_refine_ls_goodness_of_fit_ref 1.312
_refine_ls_hydrogen_treatment mixed
_refine_ls_matrix_type full
_refine_ls_number_parameters 264
_refine_ls_number_reflns 5482
_refine_ls_number_restraints 2
_refine_ls_restrained_S_all 1.312
_refine_ls_R_factor_all 0.0256
_refine_ls_R_factor_gt 0.0241
_refine_ls_shift/su_max 0.001
_refine_ls_shift/su_mean 0.000
_refine_ls_structure_factor_coef Fsqd
_refine_ls_weighting_details 'calc w=1/[\s^2^(Fo^2^)+(0.0140P)^2^+16.0000P] where P=(Fo^2^+2Fc^2^)/3'
_refine_ls_weighting_scheme calc
_refine_ls_wR_factor_gt 0.0518
_refine_ls_wR_factor_ref 0.0522
_reflns_number_gt 5282
_reflns_number_total 5482
_reflns_threshold_expression I>2sigma(I)
_cod_data_source_file ru2027.cif
_cod_data_source_block I
_cod_original_sg_symbol_H-M 'P 21/n'
_cod_database_code 2233975
_cod_database_fobs_code 2233975

loop_
_symmetry_equiv_pos_as_xyz
'x, y, z'
'-x+1/2, y+1/2, -z+1/2'
'-x, -y, -z'
'x-1/2, -y-1/2, z-1/2'

loop_
_atom_site_type_symbol
_atom_site_label
_atom_site_fract_x
_atom_site_fract_y
_atom_site_fract_z
_atom_site_U_iso_or_equiv
_atom_site_adp_type
_atom_site_calc_flag
_atom_site_refinement_flags
_atom_site_occupancy
_atom_site_symmetry_multiplicity
C C1 0.2112(5) 0.3730(3) 0.5075(3) 0.0111(10) Uani d . 1 1
N N1 0.2183(4) 0.4462(3) 0.4682(2) 0.0107(9) Uani d D 1 1
H H12 0.292(4) 0.475(4) 0.480(4) 0.034(14) Uiso d D 1 1
H H11 0.148(5) 0.478(4) 0.475(4) 0.034(14) Uiso d D 1 1
B B2 0.2708(6) 0.3639(4) 0.6030(3) 0.0105(11) Uani d . 1 1
I I2 0.34637(3) 0.46793(2) 0.661845(19) 0.01491(9) Uani d . 1 1
B B3 0.3549(6) 0.3180(4) 0.5266(3) 0.0087(11) Uani d . 1 1
I I3 0.54383(3) 0.36148(2) 0.494809(19) 0.01425(9) Uani d . 1 1
B B4 0.2327(6) 0.2837(4) 0.4561(3) 0.0090(11) Uani d . 1 1
I I4 0.27883(3) 0.28803(2) 0.338027(18) 0.01482(9) Uani d . 1 1
B B5 0.0752(6) 0.3128(3) 0.4868(3) 0.0088(11) Uani d . 1 1
I I5 -0.08352(3) 0.35589(2) 0.411424(19) 0.01391(8) Uani d . 1 1
B B6 0.0985(6) 0.3608(4) 0.5781(3) 0.0094(11) Uani d . 1 1
F F6 0.0191(3) 0.42395(19) 0.59388(17) 0.0160(7) Uani d . 1 1
B B7 0.3288(6) 0.2642(4) 0.6136(3) 0.0112(12) Uani d . 1 1
I I7 0.49137(3) 0.23918(2) 0.694333(18) 0.01296(8) Uani d . 1 1
B B8 0.3054(6) 0.2145(4) 0.5231(3) 0.0092(11) Uani d . 1 1
I I8 0.44339(4) 0.12326(2) 0.49050(2) 0.01707(9) Uani d . 1 1
B B9 0.1296(6) 0.2120(4) 0.4979(3) 0.0105(11) Uani d . 1 1
I I9 0.03159(4) 0.11836(2) 0.43173(2) 0.02016(9) Uani d . 1 1
B B10 0.0465(6) 0.2599(4) 0.5729(3) 0.0105(11) Uani d . 1 1
I I10 -0.15349(3) 0.23210(2) 0.60119(2) 0.01709(9) Uani d . 1 1
B B11 0.1677(6) 0.2908(4) 0.6452(3) 0.0104(11) Uani d . 1 1
I I11 0.12763(4) 0.29664(2) 0.763929(19) 0.01921(9) Uani d . 1 1
B B12 0.1890(6) 0.1985(3) 0.5955(3) 0.0089(11) Uani d . 1 1
I I12 0.17344(4) 0.08517(2) 0.65238(2) 0.01909(9) Uani d . 1 1
S S1 0.16683(16) 0.54368(9) 0.20914(9) 0.0228(3) Uani d . 1 1
C C11 0.2577(8) 0.5579(5) 0.2974(5) 0.044(2) Uani d . 1 1
H H111 0.2125 0.5962 0.3275 0.066 Uiso calc R 1 1
H H112 0.3452 0.5773 0.2883 0.066 Uiso calc R 1 1
H H113 0.2647 0.5079 0.3243 0.066 Uiso calc R 1 1
C C12 0.2548(8) 0.4642(4) 0.1672(4) 0.0377(18) Uani d . 1 1
H H121 0.3398 0.4833 0.1528 0.057 Uiso calc R 1 1
H H122 0.2047 0.4450 0.1228 0.057 Uiso calc R 1 1
H H123 0.2675 0.4214 0.2034 0.057 Uiso calc R 1 1
C C13 0.0275(7) 0.4896(4) 0.2388(5) 0.0403(19) Uani d . 1 1
H H131 0.0574 0.4445 0.2689 0.060 Uiso calc R 1 1
H H132 -0.0246 0.4712 0.1948 0.060 Uiso calc R 1 1
H H133 -0.0258 0.5238 0.2687 0.060 Uiso calc R 1 1

loop_
_atom_site_aniso_label
_atom_site_aniso_U_11
_atom_site_aniso_U_22
_atom_site_aniso_U_33
_atom_site_aniso_U_12
_atom_site_aniso_U_13
_atom_site_aniso_U_23
C1 0.011(3) 0.011(3) 0.011(2) 0.001(2) 0.001(2) 0.000(2)
N1 0.009(2) 0.010(2) 0.013(2) 0.0001(17) 0.0016(17) 0.0037(18)
B2 0.012(3) 0.009(3) 0.011(3) -0.001(2) -0.001(2) 0.000(2)
I2 0.01739(18) 0.01209(18) 0.01497(17) -0.00177(13) -0.00148(13) -0.00448(13)
B3 0.007(3) 0.011(3) 0.008(3) 0.001(2) 0.001(2) -0.001(2)
I3 0.00892(16) 0.01894(19) 0.01509(17) -0.00289(13) 0.00248(13) 0.00286(14)
B4 0.010(3) 0.012(3) 0.005(2) 0.003(2) -0.002(2) 0.000(2)
I4 0.01385(17) 0.0234(2) 0.00719(16) 0.00384(14) 0.00041(12) -0.00055(13)
B5 0.008(3) 0.008(3) 0.011(3) 0.001(2) -0.001(2) 0.000(2)
I5 0.01020(17) 0.01890(19) 0.01234(16) 0.00449(13) -0.00204(13) 0.00323(13)
B6 0.006(3) 0.012(3) 0.011(3) 0.001(2) 0.001(2) 0.001(2)
F6 0.0159(16) 0.0151(16) 0.0170(16) 0.0052(13) 0.0020(12) -0.0007(13)
B7 0.012(3) 0.010(3) 0.012(3) 0.000(2) -0.003(2) -0.001(2)
I7 0.01068(17) 0.01716(19) 0.01059(16) 0.00013(13) -0.00340(12) 0.00326(13)
B8 0.007(3) 0.010(3) 0.011(3) 0.004(2) 0.000(2) 0.001(2)
I8 0.01617(18) 0.01587(19) 0.01883(18) 0.00825(14) -0.00215(14) -0.00469(14)
B9 0.008(3) 0.010(3) 0.013(3) 0.003(2) -0.003(2) -0.001(2)
I9 0.01760(19) 0.01479(19) 0.0273(2) -0.00160(14) -0.00620(15) -0.00826(15)
B10 0.007(3) 0.015(3) 0.010(3) 0.000(2) 0.000(2) 0.000(2)
I10 0.00822(17) 0.0216(2) 0.02161(18) -0.00206(14) 0.00219(13) 0.00644(15)
B11 0.013(3) 0.013(3) 0.006(3) -0.001(2) 0.002(2) 0.002(2)
I11 0.01868(19) 0.0299(2) 0.00953(16) 0.00059(15) 0.00519(13) 0.00235(15)
B12 0.008(3) 0.006(3) 0.012(3) 0.002(2) -0.001(2) 0.004(2)
I12 0.01749(18) 0.01344(19) 0.0260(2) -0.00212(14) -0.00231(15) 0.01093(15)
S1 0.0301(8) 0.0173(7) 0.0215(7) 0.0052(6) 0.0055(6) 0.0044(6)
C11 0.034(4) 0.044(5) 0.052(5) -0.004(3) -0.017(4) -0.013(4)
C12 0.051(5) 0.022(4) 0.044(4) 0.011(3) 0.032(4) 0.003(3)
C13 0.024(4) 0.030(4) 0.067(5) -0.007(3) 0.011(3) -0.020(4)

loop_
_atom_type_symbol
_atom_type_description
_atom_type_scat_dispersion_real
_atom_type_scat_dispersion_imag
_atom_type_scat_source
C C 0.0033 0.0016 'International Tables Vol C Tables 4.2.6.8 and 6.1.1.4'
H H 0.0000 0.0000 'International Tables Vol C Tables 4.2.6.8 and 6.1.1.4'
B B 0.0013 0.0007 'International Tables Vol C Tables 4.2.6.8 and 6.1.1.4'
N N 0.0061 0.0033 'International Tables Vol C Tables 4.2.6.8 and 6.1.1.4'
F F 0.0171 0.0103 'International Tables Vol C Tables 4.2.6.8 and 6.1.1.4'
I I -0.4742 1.8119 'International Tables Vol C Tables 4.2.6.8 and 6.1.1.4'
S S 0.1246 0.1234 'International Tables Vol C Tables 4.2.6.8 and 6.1.1.4'

loop_
_geom_angle_atom_site_label_1
_geom_angle_atom_site_label_2
_geom_angle_atom_site_label_3
_geom_angle
N1 C1 B5 117.7(4)
N1 C1 B3 119.5(4)
B5 C1 B3 112.1(4)
N1 C1 B6 120.2(4)
B5 C1 B6 62.5(3)
B3 C1 B6 111.8(4)
N1 C1 B2 121.3(4)
B5 C1 B2 112.1(4)
B3 C1 B2 62.1(3)
B6 C1 B2 60.7(3)
N1 C1 B4 118.3(4)
B5 C1 B4 61.1(3)
B3 C1 B4 61.6(3)
B6 C1 B4 111.7(4)
B2 C1 B4 111.8(4)
C1 N1 H12 114(5)
C1 N1 H11 113(5)
H12 N1 H11 108(7)
C1 B2 B6 59.1(3)
C1 B2 B7 105.9(4)
B6 B2 B7 108.2(4)
C1 B2 B11 106.2(4)
B6 B2 B11 59.9(3)
B7 B2 B11 60.7(3)
C1 B2 B3 58.3(3)
B6 B2 B3 107.4(4)
B7 B2 B3 60.7(3)
B11 B2 B3 109.0(4)
C1 B2 I2 119.0(3)
B6 B2 I2 117.5(4)
B7 B2 I2 127.4(4)
B11 B2 I2 123.6(4)
B3 B2 I2 122.5(4)
C1 B3 B4 60.1(3)
C1 B3 B2 59.7(3)
B4 B3 B2 108.6(4)
C1 B3 B8 106.1(4)
B4 B3 B8 59.4(3)
B2 B3 B8 107.1(4)
C1 B3 B7 105.6(4)
B4 B3 B7 107.4(4)
B2 B3 B7 58.9(3)
B8 B3 B7 59.8(3)
C1 B3 I3 121.0(4)
B4 B3 I3 121.0(3)
B2 B3 I3 120.8(3)
B8 B3 I3 124.5(3)
B7 B3 I3 124.3(3)
C1 B4 B9 105.6(4)
C1 B4 B5 58.3(3)
B9 B4 B5 60.3(3)
C1 B4 B8 105.6(4)
B9 B4 B8 61.0(3)
B5 B4 B8 108.6(4)
C1 B4 B3 58.3(3)
B9 B4 B3 109.0(4)
B5 B4 B3 107.1(4)
B8 B4 B3 60.6(3)
C1 B4 I4 120.3(3)
B9 B4 I4 125.9(4)
B5 B4 I4 122.0(3)
B8 B4 I4 123.9(3)
B3 B4 I4 118.6(3)
C1 B5 B4 60.6(3)
C1 B5 B9 107.1(4)
B4 B5 B9 59.9(3)
C1 B5 B10 105.9(4)
B4 B5 B10 108.2(4)
B9 B5 B10 60.2(3)
C1 B5 B6 59.2(3)
B4 B5 B6 108.7(4)
B9 B5 B6 107.5(4)
B10 B5 B6 59.0(3)
C1 B5 I5 119.4(3)
B4 B5 I5 123.6(3)
B9 B5 I5 126.9(4)
B10 B5 I5 122.6(3)
B6 B5 I5 117.2(3)
F6 B6 C1 117.9(4)
F6 B6 B10 125.1(4)
C1 B6 B10 106.2(4)
F6 B6 B2 120.4(5)
C1 B6 B2 60.1(3)
B10 B6 B2 109.0(4)
F6 B6 B11 126.1(4)
C1 B6 B11 107.6(4)
B10 B6 B11 60.7(3)
B2 B6 B11 60.7(3)
F6 B6 B5 118.6(4)
C1 B6 B5 58.3(3)
B10 B6 B5 60.3(3)
B2 B6 B5 108.2(4)
B11 B6 B5 109.0(4)
B2 B7 B8 108.4(4)
B2 B7 B12 107.7(4)
B8 B7 B12 59.9(3)
B2 B7 B11 60.1(3)
B8 B7 B11 108.1(4)
B12 B7 B11 59.7(3)
B2 B7 B3 60.4(3)
B8 B7 B3 60.0(3)
B12 B7 B3 107.7(4)
B11 B7 B3 108.3(4)
B2 B7 I7 119.1(4)
B8 B7 I7 123.5(4)
B12 B7 I7 124.0(4)
B11 B7 I7 120.8(3)
B3 B7 I7 121.0(4)
B4 B8 B12 107.7(4)
B4 B8 B7 108.3(4)
B12 B8 B7 60.1(3)
B4 B8 B3 60.1(3)
B12 B8 B3 108.0(4)
B7 B8 B3 60.2(3)
B4 B8 B9 59.3(3)
B12 B8 B9 59.9(3)
B7 B8 B9 107.9(4)
B3 B8 B9 107.3(4)
B4 B8 I8 122.0(3)
B12 B8 I8 122.5(3)
B7 B8 I8 120.3(3)
B3 B8 I8 120.4(3)
B9 B8 I8 123.8(4)
B4 B9 B5 59.9(3)
B4 B9 B10 108.2(4)
B5 B9 B10 60.2(3)
B4 B9 B12 108.0(4)
B5 B9 B12 107.9(4)
B10 B9 B12 59.9(3)
B4 B9 B8 59.7(3)
B5 B9 B8 107.3(4)
B10 B9 B8 107.6(4)
B12 B9 B8 59.9(3)
B4 B9 I9 121.9(4)
B5 B9 I9 119.9(3)
B10 B9 I9 120.2(4)
B12 B9 I9 122.8(4)
B8 B9 I9 124.3(4)
B6 B10 B11 59.9(3)
B6 B10 B5 60.7(3)
B11 B10 B5 108.7(4)
B6 B10 B9 108.4(4)
B11 B10 B9 108.8(4)
B5 B10 B9 59.6(3)
B6 B10 B12 107.7(4)
B11 B10 B12 60.1(3)
B5 B10 B12 107.8(4)
B9 B10 B12 60.3(3)
B6 B10 I10 118.2(3)
B11 B10 I10 120.6(3)
B5 B10 I10 120.0(3)
B9 B10 I10 123.8(4)
B12 B10 I10 125.0(4)
B6 B11 B10 59.4(3)
B6 B11 B12 107.3(4)
B10 B11 B12 60.1(3)
B6 B11 B2 59.5(3)
B10 B11 B2 107.0(4)
B12 B11 B2 107.4(4)
B6 B11 B7 106.7(4)
B10 B11 B7 107.6(4)
B12 B11 B7 60.2(3)
B2 B11 B7 59.2(3)
B6 B11 I11 121.8(4)
B10 B11 I11 123.0(3)
B12 B11 I11 123.1(4)
B2 B11 I11 121.0(4)
B7 B11 I11 122.1(3)
B11 B12 B10 59.9(3)
B11 B12 B8 108.5(4)
B10 B12 B8 107.7(4)
B11 B12 B9 108.3(4)
B10 B12 B9 59.8(3)
B8 B12 B9 60.2(3)
B11 B12 B7 60.1(3)
B10 B12 B7 107.4(4)
B8 B12 B7 60.0(3)
B9 B12 B7 107.9(4)
B11 B12 I12 121.2(3)
B10 B12 I12 122.0(3)
B8 B12 I12 121.8(3)
B9 B12 I12 121.6(4)
B7 B12 I12 122.1(3)
C13 S1 C11 101.0(4)
C13 S1 C12 99.3(3)
C11 S1 C12 102.5(4)
S1 C11 H111 109.5
S1 C11 H112 109.5
H111 C11 H112 109.5
S1 C11 H113 109.5
H111 C11 H113 109.5
H112 C11 H113 109.5
S1 C12 H121 109.5
S1 C12 H122 109.5
H121 C12 H122 109.5
S1 C12 H123 109.5
H121 C12 H123 109.5
H122 C12 H123 109.5
S1 C13 H131 109.5
S1 C13 H132 109.5
H131 C13 H132 109.5
S1 C13 H133 109.5
H131 C13 H133 109.5
H132 C13 H133 109.5

loop_
_geom_bond_atom_site_label_1
_geom_bond_atom_site_label_2
_geom_bond_distance
C1 N1 1.409(7)
C1 B5 1.721(8)
C1 B3 1.730(7)
C1 B6 1.738(7)
C1 B2 1.756(8)
C1 B4 1.764(8)
N1 H12 0.898(10)
N1 H11 0.896(10)
B2 B6 1.767(8)
B2 B7 1.772(8)
B2 B11 1.788(8)
B2 B3 1.797(8)
B2 I2 2.140(6)
B3 B4 1.791(8)
B3 B8 1.799(8)
B3 B7 1.804(8)
B3 I3 2.139(6)
B4 B9 1.771(8)
B4 B5 1.771(8)
B4 B8 1.778(8)
B4 I4 2.150(5)
B5 B9 1.778(8)
B5 B10 1.787(8)
B5 B6 1.795(8)
B5 I5 2.143(6)
B6 F6 1.361(7)
B6 B10 1.765(8)
B6 B11 1.774(8)
B7 B8 1.796(8)
B7 B12 1.799(8)
B7 B11 1.798(8)
B7 I7 2.146(6)
B8 B12 1.796(8)
B8 B9 1.800(8)
B8 I8 2.161(6)
B9 B10 1.788(8)
B9 B12 1.797(8)
B9 I9 2.155(6)
B10 B11 1.787(8)
B10 B12 1.791(8)
B10 I10 2.151(6)
B11 B12 1.791(8)
B11 I11 2.148(6)
B12 I12 2.150(6)
S1 C13 1.770(7)
S1 C11 1.771(7)
S1 C12 1.778(6)
C11 H111 0.9600
C11 H112 0.9600
C11 H113 0.9600
C12 H121 0.9600
C12 H122 0.9600
C12 H123 0.9600
C13 H131 0.9600
C13 H132 0.9600
C13 H133 0.9600
